data_1543418
loop_
_publ_author_name
'Medjani, Meriem'
'Brihi, Ouarda'
'Bouraoui, Hazem'
'Hamdouni, Noudjoud'
'Boudjada, Ali'
'Meinnel, Jean'

_publ_section_title
;
 3,5-Dibromo-4-methylpyridine
;
_journal_coeditor_code SJ4042
_journal_issue 6
_journal_name_full IUCrData
_journal_page_first x160859
_journal_paper_doi 10.1107/S2414314616008592
_journal_volume 1
_journal_year 2016
_chemical_formula_iupac 'C6 H5 Br2 N'
_chemical_formula_moiety 'C6 H5 Br2 N'
_chemical_formula_sum 'C6 H5 Br2 N'
_chemical_formula_weight 250.91
_chemical_name_systematic
;
3,5-Dibromo-4-methylpyridine
;
_space_group_crystal_system orthorhombic
_space_group_IT_number 62
_space_group_name_Hall '-P 2ac 2n'
_space_group_name_H-M_alt 'P n m a'
_symmetry_space_group_name_Hall '-P 2ac 2n'
_symmetry_space_group_name_H-M 'P n m a'
_atom_sites_solution_hydrogens geom
_atom_sites_solution_primary direct
_atom_sites_solution_secondary difmap
_audit_creation_method SHELXL-2014/6
_cell_angle_alpha 90
_cell_angle_beta 90
_cell_angle_gamma 90
_cell_formula_units_Z 4
_cell_length_a 14.178(3)
_cell_length_b 6.9187(18)
_cell_length_c 7.6407(12)
_cell_measurement_reflns_used 659
_cell_measurement_temperature 293(2)
_cell_measurement_theta_max 31.116
_cell_measurement_theta_min 4.102
_cell_volume 749.5(3)
_computing_cell_refinement
;
CrysAlis PRO (Oxford Diffraction, 2013)
;
_computing_data_collection
;
CrysAlis PRO (Oxford Diffraction, 2013)
;
_computing_data_reduction
;
CrysAlis PRO (Oxford Diffraction, 2013)
;
_computing_molecular_graphics
;
Mercury (Macrae <i>et al.</i>,  2008)
;
_computing_publication_material
;
SHELXL2014 (Sheldrick, 2015) and PLATON (Spek, 2009)
;
_computing_structure_refinement
;
SHELXL2014 (Sheldrick, 2015)
;
_computing_structure_solution
;
SIR97 (Altomare <i>et al.</i>,  1999)
;
_diffrn_ambient_temperature 293(2)
_diffrn_detector_area_resol_mean 8.0226
_diffrn_measured_fraction_theta_full 0.9947
_diffrn_measured_fraction_theta_max 0.8852
_diffrn_measurement_device_type 'Oxford Diffraction Xcalibur Eos'
_diffrn_measurement_method 'CCD rotation images, thin slices \w'
_diffrn_radiation_monochromator graphite
_diffrn_radiation_source 'Enhance (Mo) X-ray Source'
_diffrn_radiation_type MoK\a
_diffrn_radiation_wavelength 0.71073
_diffrn_reflns_av_R_equivalents 0.0485
_diffrn_reflns_limit_h_max 20
_diffrn_reflns_limit_h_min -17
_diffrn_reflns_limit_k_max 9
_diffrn_reflns_limit_k_min -8
_diffrn_reflns_limit_l_max 11
_diffrn_reflns_limit_l_min -11
_diffrn_reflns_number 3138
_diffrn_reflns_theta_full 30.014
_diffrn_reflns_theta_max 32.4916
_diffrn_reflns_theta_min 3.0286
_exptl_absorpt_coefficient_mu 10.723
_exptl_absorpt_correction_T_max 1.00000
_exptl_absorpt_correction_T_min 0.56565
_exptl_absorpt_correction_type multi-scan
_exptl_absorpt_process_details
;
(CrysAlis PRO; Oxford Diffraction, 2013)
;
_exptl_crystal_colour colourless
_exptl_crystal_density_diffrn 2.224
_exptl_crystal_density_method 'Not Measured'
_exptl_crystal_description prism
_exptl_crystal_F_000 472
_exptl_crystal_size_max 0.11
_exptl_crystal_size_mid 0.10
_exptl_crystal_size_min 0.08
_refine_diff_density_max 0.716
_refine_diff_density_min -0.83
_refine_ls_extinction_method none
_refine_ls_goodness_of_fit_ref 1.022
_refine_ls_hydrogen_treatment constr
_refine_ls_matrix_type full
_refine_ls_number_parameters 55
_refine_ls_number_reflns 1289
_refine_ls_number_restraints 0
_refine_ls_restrained_S_all 1.022
_refine_ls_R_factor_all 0.122
_refine_ls_R_factor_gt 0.0511
_refine_ls_shift/su_max 0.000
_refine_ls_shift/su_mean 0.000
_refine_ls_structure_factor_coef Fsqd
_refine_ls_weighting_details 'calc w=1/[\s^2^(Fo^2^)+(0.0347P)^2^+0.0979P] where P=(Fo^2^+2Fc^2^)/3'
_refine_ls_weighting_scheme calc
_refine_ls_wR_factor_gt 0.1250
_refine_ls_wR_factor_ref 0.125
_reflns_number_gt 650
_reflns_number_total 1228
_reflns_threshold_expression 'I > 2\s(I)'
_cod_data_source_file sj4042sup1.cif
_cod_data_source_block I
_cod_database_code 1543418
_shelx_space_group_comment
;
The symmetry employed for this shelxl refinement is uniquely defined
by the following loop, which should always be used as a source of
symmetry information in preference to the above space-group names.
They are only intended as comments.
;
_shelx_estimated_absorpt_t_min 0.56565
_shelx_estimated_absorpt_t_max 1
_shelxl_version_number 2014/6

loop_
_symmetry_equiv_pos_as_xyz
'x, y, z'
'-x+1/2, -y, z+1/2'
'x+1/2, -y+1/2, -z+1/2'
'-x, y+1/2, -z'
'-x, -y, -z'
'x-1/2, y, -z-1/2'
'-x-1/2, y-1/2, z-1/2'
'x, -y-1/2, z'

loop_
_atom_site_type_symbol
_atom_site_label
_atom_site_fract_x
_atom_site_fract_y
_atom_site_fract_z
_atom_site_U_iso_or_equiv
_atom_site_adp_type
_atom_site_calc_flag
_atom_site_refinement_flags
_atom_site_occupancy
Br Br3 1.21026(6) 0.25 0.84557(11) 0.0563(3) Uani d S 1
Br Br5 0.91081(6) 0.25 1.35326(10) 0.0573(3) Uani d S 1
N N1 0.9215(5) 0.25 0.8206(8) 0.0470(16) Uani d S 1
C C4 1.0582(5) 0.25 1.0898(9) 0.0364(15) Uani d S 1
C C41 1.1284(5) 0.25 1.2406(9) 0.0467(18) Uani d S 1
H H41A 1.0949 0.25 1.3497 0.07 Uiso calc SR 1
H H41B 1.1674 0.3633 1.2335 0.07 Uiso calc PR 0.5
H H41C 1.1674 0.1367 1.2335 0.07 Uiso calc PR 0.5
C C5 0.9601(5) 0.25 1.1226(9) 0.0369(16) Uani d S 1
C C6 0.8968(5) 0.25 0.9855(11) 0.0476(19) Uani d S 1
H H6 0.8327 0.25 1.0119 0.057 Uiso calc SR 1
C C2 1.0145(5) 0.25 0.7880(9) 0.0411(16) Uani d S 1
H H2 1.0344 0.25 0.6721 0.049 Uiso calc SR 1
C C3 1.0811(5) 0.25 0.9163(9) 0.0345(15) Uani d S 1

loop_
_atom_site_aniso_label
_atom_site_aniso_U_11
_atom_site_aniso_U_22
_atom_site_aniso_U_33
_atom_site_aniso_U_12
_atom_site_aniso_U_13
_atom_site_aniso_U_23
Br3 0.0359(5) 0.0897(6) 0.0432(5) 0 0.0061(4) 0
Br5 0.0448(5) 0.0912(6) 0.0361(4) 0 0.0069(4) 0
N1 0.051(4) 0.067(4) 0.024(3) 0 -0.006(3) 0
C4 0.034(4) 0.051(4) 0.025(3) 0 -0.005(3) 0
C41 0.032(4) 0.075(5) 0.033(3) 0 -0.011(3) 0
C5 0.030(4) 0.047(4) 0.034(3) 0 -0.003(3) 0
C6 0.038(4) 0.058(4) 0.047(4) 0 -0.017(4) 0
C2 0.041(4) 0.052(4) 0.030(3) 0 0.001(3) 0
C3 0.026(4) 0.044(3) 0.033(4) 0 0.009(3) 0

loop_
_atom_type_symbol
_atom_type_description
_atom_type_scat_dispersion_real
_atom_type_scat_dispersion_imag
_atom_type_scat_source
C C 0.0033 0.0016 'International Tables Vol C Tables 4.2.6.8 and 6.1.1.4'
H H 0 0 'International Tables Vol C Tables 4.2.6.8 and 6.1.1.4'
N N 0.0061 0.0033 'International Tables Vol C Tables 4.2.6.8 and 6.1.1.4'
Br Br -0.2901 2.4595 'International Tables Vol C Tables 4.2.6.8 and 6.1.1.4'

loop_
_geom_angle_atom_site_label_1
_geom_angle_atom_site_label_2
_geom_angle_atom_site_label_3
_geom_angle
C6 N1 C2 116.2(6)
C3 C4 C5 114.0(6)
C3 C4 C41 125.4(7)
C5 C4 C41 120.6(7)
C6 C5 C4 120.4(7)
C6 C5 Br5 117.8(6)
C4 C5 Br5 121.9(5)
N1 C6 C5 123.9(7)
N1 C2 C3 123.3(7)
C2 C3 C4 122.3(7)
C2 C3 Br3 117.5(6)
C4 C3 Br3 120.2(6)

loop_
_geom_bond_atom_site_label_1
_geom_bond_atom_site_label_2
_geom_bond_distance
Br3 C3 1.909(7)
Br5 C5 1.896(7)
N1 C6 1.308(9)
N1 C2 1.342(9)
C4 C3 1.365(8)
C4 C5 1.414(9)
C4 C41 1.522(9)
C5 C6 1.380(9)
C2 C3 1.362(10)

loop_
_geom_torsion_atom_site_label_1
_geom_torsion_atom_site_label_2
_geom_torsion_atom_site_label_3
_geom_torsion_atom_site_label_4
_geom_torsion
_geom_torsion_publ_flag
C6 N1 C2 C3 0.00 no
C2 N1 C6 C5 0.00 no
N1 C2 C3 Br3 180.00 no
N1 C2 C3 C4 0.00 no
Br3 C3 C4 C5 180.00 no
Br3 C3 C4 C41 0.00 no
C2 C3 C4 C5 0.00 no
C2 C3 C4 C41 180.00 no
C3 C4 C5 Br5 180.00 no
C3 C4 C5 C6 0.00 no
C41 C4 C5 Br5 0.00 no
C41 C4 C5 C6 180.00 no
Br5 C5 C6 N1 180.00 no
C4 C5 C6 N1 0.00 no

_cod_database_fobs_code 1543418
